data_1512222
loop_
_publ_author_name
'Trita, Andrada Stefania'
'Roisnel, Thierry'
'Mongin, Florence'
'Chevallier, Floris'

_publ_section_title
;
 Hydrogen Bond Templated 1:1 Macrocyclization through an Olefin
 Metathesis/Hydrogenation Sequence
;
_journal_issue 14
_journal_name_full 'Organic Letters'
_journal_page_first 3798
_journal_paper_doi 10.1021/ol401803t
_journal_volume 15
_journal_year 2013
_chemical_compound_source 'synthesis as described'
_chemical_formula_moiety 'C6 H4 Cl2 O2, 2(C5 H5 N)'
_chemical_formula_sum 'C16 H14 Cl2 N2 O2'
_chemical_formula_weight 337.19
_chemical_name_systematic
;
 ?
;
_space_group_IT_number 61
_symmetry_cell_setting orthorhombic
_symmetry_Int_Tables_number 61
_symmetry_space_group_name_Hall '-P 2ac 2ab'
_symmetry_space_group_name_H-M 'P b c a'
_atom_sites_solution_hydrogens geom
_atom_sites_solution_primary direct
_atom_sites_solution_secondary difmap
_cell_angle_alpha 90
_cell_angle_beta 90
_cell_angle_gamma 90
_cell_formula_units_Z 8
_cell_length_a 16.173(4)
_cell_length_b 11.469(2)
_cell_length_c 17.766(3)
_cell_measurement_reflns_used 1669
_cell_measurement_temperature 293(2)
_cell_measurement_theta_max 22.31
_cell_measurement_theta_min 2.62
_cell_measurement_wavelength 0.71073
_cell_volume 3295.4(11)
_computing_cell_refinement 'Bruker APEX2 (Bruker, 2006)'
_computing_data_collection 'Bruker APEX2 (Bruker, 2006)'
_computing_data_reduction 'Bruker APEX2 (Bruker, 2006)'
_computing_molecular_graphics 'Ortep-3 for Windows (Farrugia, 1997)'
_computing_publication_material
;
           WinGX publication routines (Farrugia, 2012),
           CRYSCAL (T. Roisnel, local program)
;
_computing_structure_refinement 'SHELXL-97 (Sheldrick, 1997)'
_computing_structure_solution 'SIR97 (Altomare et al., 1999)'
_diffrn_ambient_temperature 293(2)
_diffrn_detector 'CCD plate'
_diffrn_measured_fraction_theta_full 0.989
_diffrn_measured_fraction_theta_max 0.989
_diffrn_measurement_device_type 'APEXII, Bruker-AXS'
_diffrn_measurement_method 'CCD rotation images, thin slices'
_diffrn_radiation_monochromator graphite
_diffrn_radiation_probe x-ray
_diffrn_radiation_type MoK\a
_diffrn_radiation_wavelength 0.71073
_diffrn_reflns_av_R_equivalents 0.0699
_diffrn_reflns_av_unetI/netI 0.0899
_diffrn_reflns_limit_h_max 21
_diffrn_reflns_limit_h_min -16
_diffrn_reflns_limit_k_max 14
_diffrn_reflns_limit_k_min -13
_diffrn_reflns_limit_l_max 23
_diffrn_reflns_limit_l_min -20
_diffrn_reflns_number 12503
_diffrn_reflns_theta_full 27.48
_diffrn_reflns_theta_max 27.48
_diffrn_reflns_theta_min 3.41
_exptl_absorpt_coefficient_mu 0.401
_exptl_absorpt_correction_T_max 0.942
_exptl_absorpt_correction_T_min 0.655
_exptl_absorpt_correction_type multi-scan
_exptl_absorpt_process_details
;
  [Sheldrick, G.M. (2002). SADABS Bruker AXS Inc., Madison, Wisconsin, USA]
;
_exptl_crystal_colour colourless
_exptl_crystal_density_diffrn 1.359
_exptl_crystal_density_method 'not measured'
_exptl_crystal_description block
_exptl_crystal_F_000 1392
_exptl_crystal_size_max 0.39
_exptl_crystal_size_mid 0.31
_exptl_crystal_size_min 0.15
_refine_diff_density_max 0.217
_refine_diff_density_min -0.187
_refine_diff_density_rms 0.048
_refine_ls_extinction_method none
_refine_ls_goodness_of_fit_ref 0.956
_refine_ls_hydrogen_treatment mixed
_refine_ls_matrix_type full
_refine_ls_number_parameters 205
_refine_ls_number_reflns 3744
_refine_ls_number_restraints 0
_refine_ls_restrained_S_all 0.956
_refine_ls_R_factor_all 0.1475
_refine_ls_R_factor_gt 0.0548
_refine_ls_shift/su_max 0
_refine_ls_shift/su_mean 0
_refine_ls_structure_factor_coef Fsqd
_refine_ls_weighting_details 'calc w=1/[\s^2^(Fo^2^)+(0.0629P)^2^+0.0000P] where P=(Fo^2^+2Fc^2^)/3'
_refine_ls_weighting_scheme calc
_refine_ls_wR_factor_gt 0.1184
_refine_ls_wR_factor_ref 0.1515
_reflns_number_gt 1642
_reflns_number_total 3744
_reflns_threshold_expression >2sigma(I)
_cod_data_source_file ol401803t_si_002.cif
_cod_data_source_block (4,6-diCl-res).(3d)2
_cod_database_code 1512222

loop_
_symmetry_equiv_pos_as_xyz
'x, y, z'
'-x, y+1/2, -z+1/2'
'x+1/2, -y+1/2, -z'
'-x+1/2, -y, z+1/2'
'-x, -y, -z'
'x, -y-1/2, z-1/2'
'-x-1/2, y-1/2, z'
'x-1/2, y, -z-1/2'

loop_
_atom_site_label
_atom_site_type_symbol
_atom_site_fract_x
_atom_site_fract_y
_atom_site_fract_z
_atom_site_U_iso_or_equiv
_atom_site_adp_type
_atom_site_occupancy
_atom_site_symmetry_multiplicity
_atom_site_calc_flag
_atom_site_refinement_flags
C1 C 0.4277(2) 0.8378(2) 0.83425(17) 0.0508(8) Uani 1 1 d .
C2 C 0.48349(19) 0.9269(2) 0.84570(17) 0.0507(8) Uani 1 1 d .
C3 C 0.45323(19) 1.0367(2) 0.86200(18) 0.0537(8) Uani 1 1 d .
H3 H 0.49 1.098 0.8695 0.064 Uiso 1 1 calc R
C4 C 0.3686(2) 1.0570(2) 0.86742(17) 0.0497(8) Uani 1 1 d .
C5 C 0.31515(19) 0.9658(3) 0.85604(16) 0.0496(8) Uani 1 1 d .
C6 C 0.3442(2) 0.8556(2) 0.83916(16) 0.0509(8) Uani 1 1 d .
H6 H 0.3075 0.7944 0.8313 0.061 Uiso 1 1 calc R
O7 O 0.56513(15) 0.90538(18) 0.84007(16) 0.0763(8) Uani 1 1 d .
H7 H 0.598(3) 0.962(3) 0.850(2) 0.114 Uiso 1 1 d .
O8 O 0.33709(14) 1.16375(18) 0.88285(16) 0.0731(8) Uani 1 1 d .
H8 H 0.373(3) 1.205(3) 0.891(2) 0.11 Uiso 1 1 d .
Cl1 Cl 0.46528(6) 0.69980(6) 0.81142(6) 0.0760(3) Uani 1 1 d .
Cl2 Cl 0.20984(5) 0.98742(8) 0.86421(6) 0.0764(3) Uani 1 1 d .
C11 C 0.5058(3) 0.8742(3) 0.6435(2) 0.0712(10) Uani 1 1 d .
H11 H 0.533 0.8748 0.6896 0.085 Uiso 1 1 calc R
C12 C 0.4341(3) 0.9359(3) 0.6368(3) 0.0813(12) Uani 1 1 d .
H12 H 0.412 0.9754 0.6779 0.098 Uiso 1 1 calc R
C13 C 0.3954(3) 0.9383(3) 0.5686(3) 0.0867(12) Uani 1 1 d .
H13 H 0.3467 0.9802 0.5621 0.104 Uiso 1 1 calc R
C14 C 0.4292(3) 0.8786(3) 0.5106(3) 0.0876(12) Uani 1 1 d .
H14 H 0.4043 0.8793 0.4634 0.105 Uiso 1 1 calc R
C15 C 0.5001(3) 0.8176(3) 0.5223(2) 0.0737(11) Uani 1 1 d .
H15 H 0.5225 0.7763 0.4822 0.088 Uiso 1 1 calc R
N16 N 0.53867(18) 0.8140(2) 0.58792(18) 0.0609(7) Uani 1 1 d .
C21 C 0.2840(3) 0.6283(4) 0.6764(2) 0.0909(13) Uani 1 1 d .
H21 H 0.2917 0.607 0.7264 0.109 Uiso 1 1 calc R
C22 C 0.2234(3) 0.7085(4) 0.6590(3) 0.0950(14) Uani 1 1 d .
H22 H 0.1899 0.74 0.6964 0.114 Uiso 1 1 calc R
C23 C 0.2138(2) 0.7398(3) 0.5871(3) 0.0848(13) Uani 1 1 d .
H23 H 0.174 0.7948 0.574 0.102 Uiso 1 1 calc R
C24 C 0.2612(3) 0.6923(3) 0.5344(2) 0.0783(11) Uani 1 1 d .
H24 H 0.2542 0.7128 0.4841 0.094 Uiso 1 1 calc R
C25 C 0.3199(2) 0.6138(3) 0.5544(2) 0.0695(10) Uani 1 1 d .
H25 H 0.3531 0.5823 0.5168 0.083 Uiso 1 1 calc R
N26 N 0.33219(18) 0.5801(2) 0.6234(2) 0.0671(8) Uani 1 1 d .

loop_
_atom_site_aniso_label
_atom_site_aniso_U_11
_atom_site_aniso_U_22
_atom_site_aniso_U_33
_atom_site_aniso_U_23
_atom_site_aniso_U_13
_atom_site_aniso_U_12
C1 0.049(2) 0.0384(14) 0.065(2) -0.0039(14) -0.0003(17) 0.0043(16)
C2 0.0332(17) 0.0493(17) 0.070(2) -0.0019(15) -0.0068(16) 0.0017(16)
C3 0.0371(17) 0.0404(15) 0.084(2) -0.0100(15) -0.0055(17) -0.0032(15)
C4 0.0433(18) 0.0431(16) 0.063(2) -0.0028(14) 0.0033(16) 0.0038(16)
C5 0.0321(15) 0.0584(18) 0.058(2) 0.0038(15) 0.0038(15) -0.0002(16)
C6 0.0457(19) 0.0475(16) 0.059(2) -0.0009(14) 0.0014(16) -0.0094(17)
O7 0.0377(13) 0.0569(13) 0.134(2) -0.0195(14) -0.0082(15) 0.0039(12)
O8 0.0417(15) 0.0505(14) 0.127(2) -0.0166(13) 0.0030(15) 0.0059(11)
Cl1 0.0697(6) 0.0430(4) 0.1154(8) -0.0106(4) 0.0033(6) 0.0046(4)
Cl2 0.0352(4) 0.0828(6) 0.1112(8) 0.0018(5) 0.0101(5) -0.0024(5)
C11 0.069(3) 0.067(2) 0.078(3) 0.010(2) -0.005(2) -0.010(2)
C12 0.066(3) 0.062(2) 0.116(4) -0.008(2) 0.013(3) 0.001(2)
C13 0.062(3) 0.073(2) 0.125(4) 0.011(3) -0.006(3) 0.014(2)
C14 0.072(3) 0.087(3) 0.104(3) 0.007(2) -0.019(3) 0.013(3)
C15 0.069(3) 0.067(2) 0.085(3) -0.002(2) -0.002(2) 0.003(2)
N16 0.0504(18) 0.0481(14) 0.084(2) 0.0125(15) -0.0032(17) -0.0025(14)
C21 0.086(3) 0.117(3) 0.069(3) 0.003(2) -0.012(3) 0.001(3)
C22 0.068(3) 0.117(3) 0.100(4) -0.034(3) 0.009(3) 0.019(3)
C23 0.057(3) 0.072(2) 0.126(4) -0.019(3) -0.016(3) 0.010(2)
C24 0.075(3) 0.072(2) 0.087(3) 0.001(2) -0.015(2) 0.010(2)
C25 0.058(2) 0.075(2) 0.075(3) -0.0032(19) 0.004(2) 0.013(2)
N26 0.0459(17) 0.0705(18) 0.085(2) 0.0019(17) -0.0078(17) 0.0045(15)

loop_
_atom_type_symbol
_atom_type_description
_atom_type_scat_dispersion_real
_atom_type_scat_dispersion_imag
_atom_type_scat_source
C C 0.0033 0.0016 'International Tables Vol C Tables 4.2.6.8 and 6.1.1.4'
H H 0 0 'International Tables Vol C Tables 4.2.6.8 and 6.1.1.4'
N N 0.0061 0.0033 'International Tables Vol C Tables 4.2.6.8 and 6.1.1.4'
O O 0.0106 0.006 'International Tables Vol C Tables 4.2.6.8 and 6.1.1.4'
Cl Cl 0.1484 0.1585 'International Tables Vol C Tables 4.2.6.8 and 6.1.1.4'

loop_
_geom_angle_atom_site_label_1
_geom_angle_atom_site_label_2
_geom_angle_atom_site_label_3
_geom_angle
C6 C1 C2 121.7(3)
C6 C1 Cl1 119.6(2)
C2 C1 Cl1 118.6(2)
O7 C2 C1 119.7(3)
O7 C2 C3 122.0(3)
C1 C2 C3 118.3(3)
C2 C3 C4 121.0(3)
C2 C3 H3 119.5
C4 C3 H3 119.5
O8 C4 C5 118.8(3)
O8 C4 C3 122.4(3)
C5 C4 C3 118.8(3)
C4 C5 C6 121.0(3)
C4 C5 Cl2 120.0(2)
C6 C5 Cl2 119.0(2)
C1 C6 C5 119.1(3)
C1 C6 H6 120.5
C5 C6 H6 120.5
C2 O7 H7 117(3)
C4 O8 H8 108(3)
N16 C11 C12 123.4(4)
N16 C11 H11 118.3
C12 C11 H11 118.3
C11 C12 C13 118.5(4)
C11 C12 H12 120.7
C13 C12 H12 120.7
C14 C13 C12 118.8(4)
C14 C13 H13 120.6
C12 C13 H13 120.6
C13 C14 C15 119.1(4)
C13 C14 H14 120.5
C15 C14 H14 120.5
N16 C15 C14 123.3(4)
N16 C15 H15 118.4
C14 C15 H15 118.4
C11 N16 C15 117.0(3)
N26 C21 C22 122.1(4)
N26 C21 H21 119
C22 C21 H21 119
C23 C22 C21 118.4(4)
C23 C22 H22 120.8
C21 C22 H22 120.8
C24 C23 C22 119.9(4)
C24 C23 H23 120.1
C22 C23 H23 120.1
C23 C24 C25 119.5(4)
C23 C24 H24 120.3
C25 C24 H24 120.3
N26 C25 C24 123.4(4)
N26 C25 H25 118.3
C24 C25 H25 118.3
C25 N26 C21 116.8(3)

loop_
_geom_bond_atom_site_label_1
_geom_bond_atom_site_label_2
_geom_bond_distance
C1 C6 1.369(4)
C1 C2 1.379(4)
C1 Cl1 1.743(3)
C2 O7 1.347(4)
C2 C3 1.381(4)
C3 C4 1.391(4)
C3 H3 0.93
C4 O8 1.354(3)
C4 C5 1.372(4)
C5 C6 1.381(4)
C5 Cl2 1.727(3)
C6 H6 0.93
O7 H7 0.86(4)
O8 H8 0.76(4)
C11 N16 1.317(4)
C11 C12 1.364(5)
C11 H11 0.93
C12 C13 1.364(5)
C12 H12 0.93
C13 C14 1.352(5)
C13 H13 0.93
C14 C15 1.359(5)
C14 H14 0.93
C15 N16 1.323(4)
C15 H15 0.93
C21 N26 1.341(5)
C21 C22 1.380(6)
C21 H21 0.93
C22 C23 1.336(6)
C22 H22 0.93
C23 C24 1.328(5)
C23 H23 0.93
C24 C25 1.356(5)
C24 H24 0.93
C25 N26 1.302(4)
C25 H25 0.93

loop_
_geom_hbond_atom_site_label_D
_geom_hbond_atom_site_label_H
_geom_hbond_atom_site_label_A
_geom_hbond_distance_DH
_geom_hbond_distance_HA
_geom_hbond_distance_DA
_geom_hbond_angle_DHA
_geom_hbond_site_symmetry_A
O7 H7 N26 0.86(4) 1.83(4) 2.682(3) 178(4) 2_656
O8 H8 N16 0.76(4) 1.93(4) 2.697(4) 178(5) 2_656

loop_
_geom_torsion_atom_site_label_1
_geom_torsion_atom_site_label_2
_geom_torsion_atom_site_label_3
_geom_torsion_atom_site_label_4
_geom_torsion
C6 C1 C2 O7 -179.8(3)
Cl1 C1 C2 O7 -0.9(4)
C6 C1 C2 C3 -0.4(5)
Cl1 C1 C2 C3 178.5(2)
O7 C2 C3 C4 179.9(3)
C1 C2 C3 C4 0.5(5)
C2 C3 C4 O8 -179.6(3)
C2 C3 C4 C5 -0.2(5)
O8 C4 C5 C6 179.1(3)
C3 C4 C5 C6 -0.3(5)
O8 C4 C5 Cl2 -1.9(4)
C3 C4 C5 Cl2 178.7(2)
C2 C1 C6 C5 0.0(5)
Cl1 C1 C6 C5 -178.9(2)
C4 C5 C6 C1 0.4(5)
Cl2 C5 C6 C1 -178.6(2)
N16 C11 C12 C13 -2.0(5)
C11 C12 C13 C14 0.7(6)
C12 C13 C14 C15 0.5(6)
C13 C14 C15 N16 -0.5(6)
C12 C11 N16 C15 2.0(5)
C14 C15 N16 C11 -0.7(5)
N26 C21 C22 C23 -1.1(6)
C21 C22 C23 C24 1.2(6)
C22 C23 C24 C25 -1.1(6)
C23 C24 C25 N26 1.0(6)
C24 C25 N26 C21 -0.9(5)
C22 C21 N26 C25 0.9(6)
